data_2225095
loop_
_publ_author_name
'Zhang, Zhong'
'Lu, Jianqi'
'Wu, Difeng'

_publ_section_title
;Tris(propionitrile-\k<i>N</i>)[1,4,7-tris(cyanomethyl)-1,4,7-triazacyclononane-\k^3^<i>N</i>^1^,<i>N</i>^4^,<i>N</i>^7^]copper(II)
 bis(perchlorate) dihydrate
;
_journal_coeditor_code RK2185
_journal_issue 2
_journal_name_full 'Acta Crystallographica Section E'
_journal_page_first m235
_journal_page_last m236
_journal_paper_doi 10.1107/S1600536810003211
_journal_volume 66
_journal_year 2010
_chemical_formula_iupac '[Cu (C3 H5 N)3 (C12 H18 N6)] (Cl O4)2, 2H2 O'
_chemical_formula_moiety 'C21 H33 Cu N9 2+, 2(Cl O4 -), 2(H2 O)'
_chemical_formula_sum 'C21 H37 Cl2 Cu N9 O10'
_chemical_formula_weight 710.05
_chemical_name_systematic
;Tris(propionitrile-\k<i>N</i>)[1,4,7-tris(cyanomethyl)-1,4,7-triazacyclononane-
\k^3^<i>N</i>^1^,<i>N</i>^4^,<i>N</i>^7^]copper(II)
 bis(perchlorate) dihydrate
;
_space_group_IT_number 148
_symmetry_cell_setting trigonal
_symmetry_space_group_name_Hall '-R 3'
_symmetry_space_group_name_H-M 'R -3 :H'
_atom_sites_solution_hydrogens geom
_atom_sites_solution_primary direct
_atom_sites_solution_secondary difmap
_audit_creation_method SHELXL97
_cell_angle_alpha 90.00
_cell_angle_beta 90.00
_cell_angle_gamma 120.00
_cell_formula_units_Z 6
_cell_length_a 9.962(2)
_cell_length_b 9.962(2)
_cell_length_c 61.623(18)
_cell_measurement_reflns_used 1799
_cell_measurement_temperature 298(2)
_cell_measurement_theta_max 20.92
_cell_measurement_theta_min 2.38
_cell_volume 5296(2)
_computing_cell_refinement '<i>SAINT</i> (Bruker, 2002)'
_computing_data_collection '<i>SMART</i> (Bruker, 2002)'
_computing_data_reduction '<i>SAINT</i> (Bruker, 2002)'
_computing_molecular_graphics '<i>SHELXTL</i> (Sheldrick, 2008)'
_computing_publication_material '<i>SHELXTL</i> (Sheldrick, 2008)'
_computing_structure_refinement '<i>SHELXL97</i> (Sheldrick, 2008)'
_computing_structure_solution '<i>SHELXS97</i> (Sheldrick, 2008)'
_diffrn_ambient_temperature 298(2)
_diffrn_measured_fraction_theta_full 1.000
_diffrn_measured_fraction_theta_max 1.000
_diffrn_measurement_device_type 'Bruker SMART APEXII CCD'
_diffrn_measurement_method '\f and \w scans'
_diffrn_radiation_monochromator graphite
_diffrn_radiation_source 'fine--focus sealed tube'
_diffrn_radiation_type MoK\a
_diffrn_radiation_wavelength 0.71073
_diffrn_reflns_av_R_equivalents 0.0436
_diffrn_reflns_av_sigmaI/netI 0.0461
_diffrn_reflns_limit_h_max 12
_diffrn_reflns_limit_h_min -12
_diffrn_reflns_limit_k_max 12
_diffrn_reflns_limit_k_min -7
_diffrn_reflns_limit_l_max 64
_diffrn_reflns_limit_l_min -75
_diffrn_reflns_number 9484
_diffrn_reflns_theta_full 26.00
_diffrn_reflns_theta_max 26.00
_diffrn_reflns_theta_min 1.98
_exptl_absorpt_coefficient_mu 0.827
_exptl_absorpt_correction_T_max 0.887
_exptl_absorpt_correction_T_min 0.760
_exptl_absorpt_correction_type multi-scan
_exptl_absorpt_process_details '(<i>SADABS</i>; Bruker, 1998)'
_exptl_crystal_colour blue
_exptl_crystal_density_diffrn 1.336
_exptl_crystal_density_method 'not measured'
_exptl_crystal_description plate
_exptl_crystal_F_000 2214
_exptl_crystal_size_max 0.34
_exptl_crystal_size_mid 0.32
_exptl_crystal_size_min 0.14
_refine_diff_density_max 0.258
_refine_diff_density_min -0.438
_refine_ls_extinction_method none
_refine_ls_goodness_of_fit_ref 0.989
_refine_ls_hydrogen_treatment constr
_refine_ls_matrix_type full
_refine_ls_number_parameters 132
_refine_ls_number_reflns 2327
_refine_ls_number_restraints 0
_refine_ls_restrained_S_all 0.989
_refine_ls_R_factor_all 0.0674
_refine_ls_R_factor_gt 0.0510
_refine_ls_shift/su_max 0.000
_refine_ls_shift/su_mean 0.000
_refine_ls_structure_factor_coef Fsqd
_refine_ls_weighting_details 'calc w=1/[\s^2^(Fo^2^)+(0.0959P)^2^+1.4800P] where P=(Fo^2^+2Fc^2^)/3'
_refine_ls_weighting_scheme calc
_refine_ls_wR_factor_gt 0.1374
_refine_ls_wR_factor_ref 0.1438
_reflns_number_gt 1837
_reflns_number_total 2327
_reflns_threshold_expression I>2\s(I)
_cod_data_source_file rk2185.cif
_cod_data_source_block I
_cod_original_sg_symbol_H-M 'R -3'
_cod_database_code 2225095
_cod_database_fobs_code 2225095

loop_
_symmetry_equiv_pos_as_xyz
'x, y, z'
'-y, x-y, z'
'-x+y, -x, z'
'x+2/3, y+1/3, z+1/3'
'-y+2/3, x-y+1/3, z+1/3'
'-x+y+2/3, -x+1/3, z+1/3'
'x+1/3, y+2/3, z+2/3'
'-y+1/3, x-y+2/3, z+2/3'
'-x+y+1/3, -x+2/3, z+2/3'
'-x, -y, -z'
'y, -x+y, -z'
'x-y, x, -z'
'-x+2/3, -y+1/3, -z+1/3'
'y+2/3, -x+y+1/3, -z+1/3'
'x-y+2/3, x+1/3, -z+1/3'
'-x+1/3, -y+2/3, -z+2/3'
'y+1/3, -x+y+2/3, -z+2/3'
'x-y+1/3, x+2/3, -z+2/3'

loop_
_atom_site_type_symbol
_atom_site_label
_atom_site_fract_x
_atom_site_fract_y
_atom_site_fract_z
_atom_site_U_iso_or_equiv
_atom_site_adp_type
_atom_site_calc_flag
_atom_site_refinement_flags
_atom_site_occupancy
_atom_site_disorder_assembly
_atom_site_disorder_group
C C1 0.8592(4) 0.4740(4) 0.02573(6) 0.0412(8) Uani d . 1 . .
H H1A 0.9682 0.5407 0.0224 0.049 Uiso calc R 1 . .
H H1B 0.8078 0.4188 0.0126 0.049 Uiso calc R 1 . .
C C2 0.7901(4) 0.5749(4) 0.03281(5) 0.0336(7) Uani d . 1 . .
H H2A 0.8615 0.6547 0.0427 0.040 Uiso calc R 1 . .
H H2B 0.7778 0.6258 0.0202 0.040 Uiso calc R 1 . .
C C3 0.5888(4) 0.5827(4) 0.05172(5) 0.0379(8) Uani d . 1 . .
H H3A 0.6568 0.6427 0.0635 0.045 Uiso calc R 1 . .
H H3B 0.4873 0.5155 0.0580 0.045 Uiso calc R 1 . .
C C4 0.5751(4) 0.6906(4) 0.03705(5) 0.0360(7) Uani d . 1 . .
C C5 0.4092(4) 0.2743(4) 0.09939(5) 0.0394(8) Uani d . 1 . .
C C6 0.3004(4) 0.2578(4) 0.11629(5) 0.0389(8) Uani d . 1 . .
H H6A 0.1959 0.2111 0.1105 0.047 Uiso calc R 1 . .
H H6B 0.3281 0.3578 0.1225 0.047 Uiso calc R 1 . .
C C7 0.3123(5) 0.1525(4) 0.13332(5) 0.0404(8) Uani d . 1 . .
H H7A 0.3651 0.1029 0.1272 0.061 Uiso calc R 1 . .
H H7B 0.2101 0.0751 0.1378 0.061 Uiso calc R 1 . .
H H7C 0.3691 0.2133 0.1456 0.061 Uiso calc R 1 . .
Cl Cl1 1.0000 1.0000 0.07171(2) 0.0373(3) Uani d S 1 . .
Cl Cl2 0.3333 0.6667 0.09665(2) 0.0383(3) Uani d S 1 . .
Cu Cu1 0.6667 0.3333 0.063982(10) 0.0316(2) Uani d S 1 . .
N N1 0.6443(3) 0.4868(3) 0.04321(4) 0.0335(6) Uani d . 1 . .
N N2 0.5838(3) 0.7880(3) 0.02473(4) 0.0385(7) Uani d . 1 . .
N N3 0.4964(4) 0.3039(3) 0.08486(5) 0.0423(7) Uani d . 1 . .
O O1 0.3333 0.6667 0.1667 0.0247(10) Uani d S 1 . .
H H1C 0.3300 0.6081 0.1769 0.037 Uiso d PR 0.16667 . .
H H1D 0.3867 0.7608 0.1706 0.037 Uiso d PR 0.16667 . .
O O2 0.6667 0.3333 0.14060(6) 0.0353(8) Uani d S 1 . .
H H2C 0.6152 0.3741 0.1454 0.042 Uiso d PR 0.33333 . .
H H2D 0.6160 0.2696 0.1305 0.042 Uiso d PR 0.33333 . .
O O3 1.0000 1.0000 0.0000 0.0544(16) Uani d S 1 . .
H H3D 1.0241 1.0481 0.0120 0.065 Uiso d PR 0.16667 . .
H H3C 0.9020 0.9506 -0.0014 0.082 Uiso d PR 0.16667 . .
O O11 0.8501(3) 0.9383(3) 0.06411(4) 0.0473(7) Uani d . 1 . .
O O12 1.0000 1.0000 0.09409(6) 0.0442(10) Uani d S 1 . .
O O21 0.3333 0.6667 0.07487(7) 0.0413(10) Uani d S 1 . .
O O22 0.3579(3) 0.8074(3) 0.10312(4) 0.0379(5) Uani d . 1 . .

loop_
_atom_site_aniso_label
_atom_site_aniso_U_11
_atom_site_aniso_U_22
_atom_site_aniso_U_33
_atom_site_aniso_U_12
_atom_site_aniso_U_13
_atom_site_aniso_U_23
C1 0.0410(19) 0.0400(19) 0.0380(17) 0.0170(16) 0.0013(14) -0.0008(14)
C2 0.0297(15) 0.0339(16) 0.0334(15) 0.0131(13) 0.0009(12) -0.0114(13)
C3 0.0303(16) 0.0250(15) 0.0417(17) 0.0014(13) 0.0066(13) 0.0010(13)
C4 0.0364(17) 0.0447(18) 0.0314(15) 0.0238(15) 0.0036(13) -0.0041(14)
C5 0.0386(19) 0.0444(19) 0.0345(16) 0.0203(16) -0.0006(14) 0.0139(14)
C6 0.0439(19) 0.0317(17) 0.0335(16) 0.0132(15) 0.0138(14) 0.0150(13)
C7 0.056(2) 0.0431(19) 0.0344(16) 0.0335(18) 0.0156(15) 0.0193(15)
Cl1 0.0360(5) 0.0360(5) 0.0400(7) 0.0180(2) 0.000 0.000
Cl2 0.0363(5) 0.0363(5) 0.0421(7) 0.0182(2) 0.000 0.000
Cu1 0.0322(3) 0.0322(3) 0.0304(4) 0.01610(14) 0.000 0.000
N1 0.0323(14) 0.0296(13) 0.0363(14) 0.0138(11) 0.0006(11) 0.0048(10)
N2 0.0368(15) 0.0411(16) 0.0304(13) 0.0142(13) 0.0070(11) 0.0034(12)
N3 0.0474(17) 0.0317(15) 0.0431(15) 0.0163(13) 0.0109(14) 0.0150(12)
O1 0.0253(15) 0.0253(15) 0.023(2) 0.0126(7) 0.000 0.000
O2 0.0318(12) 0.0318(12) 0.042(2) 0.0159(6) 0.000 0.000
O3 0.054(2) 0.054(2) 0.054(4) 0.0272(12) 0.000 0.000
O11 0.0335(13) 0.0445(14) 0.0399(13) 0.0015(11) 0.0118(10) -0.0034(11)
O12 0.0503(16) 0.0503(16) 0.032(2) 0.0252(8) 0.000 0.000
O21 0.0424(15) 0.0424(15) 0.039(2) 0.0212(7) 0.000 0.000
O22 0.0341(12) 0.0427(13) 0.0341(11) 0.0172(11) -0.0008(9) 0.0054(10)

loop_
_atom_type_symbol
_atom_type_description
_atom_type_scat_dispersion_real
_atom_type_scat_dispersion_imag
_atom_type_scat_source
C C 0.0033 0.0016 'International Tables Vol C Tables 4.2.6.8 and 6.1.1.4'
H H 0.0000 0.0000 'International Tables Vol C Tables 4.2.6.8 and 6.1.1.4'
N N 0.0061 0.0033 'International Tables Vol C Tables 4.2.6.8 and 6.1.1.4'
O O 0.0106 0.0060 'International Tables Vol C Tables 4.2.6.8 and 6.1.1.4'
Cl Cl 0.1484 0.1585 'International Tables Vol C Tables 4.2.6.8 and 6.1.1.4'
Cu Cu 0.3201 1.2651 'International Tables Vol C Tables 4.2.6.8 and 6.1.1.4'

loop_
_geom_angle_atom_site_label_1
_geom_angle_atom_site_label_2
_geom_angle_atom_site_label_3
_geom_angle_site_symmetry_1
_geom_angle_site_symmetry_3
_geom_angle
_geom_angle_publ_flag
C2 C1 N1 . 3_665 112.9(3) ?
C2 C1 H1A . . 109.0 ?
N1 C1 H1A 3_665 . 109.0 ?
C2 C1 H1B . . 109.0 ?
N1 C1 H1B 3_665 . 109.0 ?
H1A C1 H1B . . 107.8 ?
N1 C2 C1 . . 112.2(3) ?
N1 C2 H2A . . 109.2 ?
C1 C2 H2A . . 109.2 ?
N1 C2 H2B . . 109.2 ?
C1 C2 H2B . . 109.2 ?
H2A C2 H2B . . 107.9 ?
N1 C3 C4 . . 118.5(3) ?
N1 C3 H3A . . 107.7 ?
C4 C3 H3A . . 107.7 ?
N1 C3 H3B . . 107.7 ?
C4 C3 H3B . . 107.7 ?
H3A C3 H3B . . 107.1 ?
N2 C4 C3 . . 171.7(4) ?
N3 C5 C6 . . 171.5(4) ?
C5 C6 C7 . . 105.1(3) ?
C5 C6 H6A . . 110.7 ?
C7 C6 H6A . . 110.7 ?
C5 C6 H6B . . 110.7 ?
C7 C6 H6B . . 110.7 ?
H6A C6 H6B . . 108.8 ?
C6 C7 H7A . . 109.5 ?
C6 C7 H7B . . 109.5 ?
H7A C7 H7B . . 109.5 ?
C6 C7 H7C . . 109.5 ?
H7A C7 H7C . . 109.5 ?
H7B C7 H7C . . 109.5 ?
O12 Cl1 O11 . 2_765 109.83(11) ?
O12 Cl1 O11 . . 109.83(11) ?
O11 Cl1 O11 2_765 . 109.11(11) ?
O12 Cl1 O11 . 3_675 109.83(11) ?
O11 Cl1 O11 2_765 3_675 109.11(11) ?
O11 Cl1 O11 . 3_675 109.11(11) ?
O21 Cl2 O22 . . 107.08(11) ?
O21 Cl2 O22 . 2_665 107.08(11) ?
O22 Cl2 O22 . 2_665 111.75(10) ?
O21 Cl2 O22 . 3_565 107.08(11) ?
O22 Cl2 O22 . 3_565 111.75(10) ?
O22 Cl2 O22 2_665 3_565 111.75(10) ?
N3 Cu1 N3 2_655 3_665 84.13(13) ?
N3 Cu1 N3 2_655 . 84.13(13) ?
N3 Cu1 N3 3_665 . 84.13(13) ?
N3 Cu1 N1 2_655 2_655 96.12(11) ?
N3 Cu1 N1 3_665 2_655 177.46(11) ?
N3 Cu1 N1 . 2_655 93.37(12) ?
N3 Cu1 N1 2_655 3_665 93.37(12) ?
N3 Cu1 N1 3_665 3_665 96.12(11) ?
N3 Cu1 N1 . 3_665 177.46(11) ?
N1 Cu1 N1 2_655 3_665 86.40(11) ?
N3 Cu1 N1 2_655 . 177.46(11) ?
N3 Cu1 N1 3_665 . 93.37(12) ?
N3 Cu1 N1 . . 96.12(11) ?
N1 Cu1 N1 2_655 . 86.40(11) ?
N1 Cu1 N1 3_665 . 86.40(11) ?
C2 N1 C3 . . 111.9(2) ?
C2 N1 C1 . 2_655 107.5(2) ?
C3 N1 C1 . 2_655 105.8(3) ?
C2 N1 Cu1 . . 106.2(2) ?
C3 N1 Cu1 . . 119.0(2) ?
C1 N1 Cu1 2_655 . 105.87(19) ?
C5 N3 Cu1 . . 167.5(3) ?
H1C O1 H1D . . 109.4 ?
H2C O2 H2D . . 109.5 ?
H3D O3 H3C . . 109.5 ?

loop_
_geom_bond_atom_site_label_1
_geom_bond_atom_site_label_2
_geom_bond_site_symmetry_2
_geom_bond_distance
_geom_bond_publ_flag
C1 C2 . 1.538(5) ?
C1 N1 3_665 1.543(4) ?
C1 H1A . 0.9700 ?
C1 H1B . 0.9700 ?
C2 N1 . 1.420(4) ?
C2 H2A . 0.9700 ?
C2 H2B . 0.9700 ?
C3 N1 . 1.422(5) ?
C3 C4 . 1.462(5) ?
C3 H3A . 0.9700 ?
C3 H3B . 0.9700 ?
C4 N2 . 1.200(5) ?
C5 N3 . 1.178(5) ?
C5 C6 . 1.452(5) ?
C6 C7 . 1.529(4) ?
C6 H6A . 0.9700 ?
C6 H6B . 0.9700 ?
C7 H7A . 0.9600 ?
C7 H7B . 0.9600 ?
C7 H7C . 0.9600 ?
Cl1 O12 . 1.379(4) ?
Cl1 O11 2_765 1.382(3) ?
Cl1 O11 . 1.382(3) ?
Cl1 O11 3_675 1.382(3) ?
Cl2 O21 . 1.342(4) ?
Cl2 O22 . 1.357(3) ?
Cl2 O22 2_665 1.357(3) ?
Cl2 O22 3_565 1.357(3) ?
Cu1 N3 2_655 2.030(3) ?
Cu1 N3 3_665 2.030(3) ?
Cu1 N3 . 2.030(3) ?
Cu1 N1 2_655 2.089(3) ?
Cu1 N1 3_665 2.089(3) ?
Cu1 N1 . 2.089(3) ?
N1 C1 2_655 1.543(4) ?
O1 H1C . 0.8500 ?
O1 H1D . 0.8500 ?
O2 H2C . 0.8500 ?
O2 H2D . 0.8500 ?
O3 H3D . 0.8500 ?
O3 H3C . 0.8500 ?

loop_
_geom_hbond_atom_site_label_D
_geom_hbond_atom_site_label_H
_geom_hbond_atom_site_label_A
_geom_hbond_site_symmetry_A
_geom_hbond_distance_DH
_geom_hbond_distance_HA
_geom_hbond_distance_DA
_geom_hbond_angle_DHA
C1 H1A N2 2_765 0.97 2.49 3.371(5) 151
C3 H3A O11 . 0.97 2.59 3.269(4) 127
C6 H6A O12 1_445 0.97 2.27 3.120(4) 146

loop_
_geom_torsion_atom_site_label_1
_geom_torsion_atom_site_label_2
_geom_torsion_atom_site_label_3
_geom_torsion_atom_site_label_4
_geom_torsion_site_symmetry_1
_geom_torsion_site_symmetry_2
_geom_torsion_site_symmetry_3
_geom_torsion_site_symmetry_4
_geom_torsion
_geom_torsion_publ_flag
N1 C1 C2 N1 3_665 . . . -43.3(4) ?
C1 C2 N1 C3 . . . . 173.9(3) ?
C1 C2 N1 C1 . . . 2_655 -70.5(4) ?
C1 C2 N1 Cu1 . . . . 42.5(3) ?
C4 C3 N1 C2 . . . . 54.9(4) ?
C4 C3 N1 C1 . . . 2_655 -61.8(3) ?
C4 C3 N1 Cu1 . . . . 179.4(2) ?
N3 Cu1 N1 C2 3_665 . . . 71.0(2) ?
N3 Cu1 N1 C2 . . . . 155.4(2) ?
N1 Cu1 N1 C2 2_655 . . . -111.58(15) ?
N1 Cu1 N1 C2 3_665 . . . -25.0(2) ?
N3 Cu1 N1 C3 3_665 . . . -56.3(2) ?
N3 Cu1 N1 C3 . . . . 28.2(2) ?
N1 Cu1 N1 C3 2_655 . . . 121.2(3) ?
N1 Cu1 N1 C3 3_665 . . . -152.2(3) ?
N3 Cu1 N1 C1 3_665 . . 2_655 -175.0(2) ?
N3 Cu1 N1 C1 . . . 2_655 -90.6(2) ?
N1 Cu1 N1 C1 2_655 . . 2_655 2.44(19) ?
N1 Cu1 N1 C1 3_665 . . 2_655 89.05(15) ?
N3 Cu1 N3 C5 2_655 . . . 10.1(14) ?
N3 Cu1 N3 C5 3_665 . . . -74.6(13) ?
N1 Cu1 N3 C5 2_655 . . . 105.9(14) ?
N1 Cu1 N3 C5 . . . . -167.3(14) ?
